data_7720012
loop_
_publ_author_name
'Paul, Bhaswati'
'Dabare, Kusalvin'
'Bocarsly, Joshua D.'
'Mills, L. Reginald'

_publ_section_title
;
 Crystallographic Evidence of a Trinuclear
 (salen)Manganese(IV/III/IV)-\m-Oxo Formed during Catalytic C(sp3)--H
 Oxidation Reactions
;
_journal_name_full 'Dalton Transactions'
_journal_paper_doi 10.1039/D5DT02844B
_journal_year 2026
_chemical_formula_moiety 'C42 H52 F5 Mn N2 O3, C3 H6 O, 1[H2O]'
_chemical_formula_sum 'C45 H60 F5 Mn N2 O5'
_chemical_formula_weight 858.89
_chemical_name_systematic Mn1_PhONa
_space_group_crystal_system triclinic
_space_group_IT_number 2
_space_group_name_Hall '-P 1'
_space_group_name_H-M_alt 'P -1'
_atom_sites_solution_hydrogens geom
_atom_sites_solution_primary dual
_audit_creation_date 2025-07-30
_audit_creation_method
;
Olex2 1.5
(compiled 2025.03.04 svn.red2d20d0 for OlexSys, GUI svn.r7188)
;
_audit_update_record
;
2025-08-30 deposited with the CCDC.	2025-12-10 downloaded from the CCDC.
;
_cell_angle_alpha 64.452(2)
_cell_angle_beta 75.527(2)
_cell_angle_gamma 87.510(2)
_cell_formula_units_Z 2
_cell_length_a 11.7342(3)
_cell_length_b 14.6513(4)
_cell_length_c 15.2022(4)
_cell_measurement_reflns_used 6503
_cell_measurement_temperature 100.00
_cell_measurement_theta_max 68.05
_cell_measurement_theta_min 3.56
_cell_volume 2277.01(11)
_computing_cell_refinement 'SAINT V8.41 (?, 2016)'
_computing_data_reduction 'SAINT V8.41 (?, 2016)'
_computing_molecular_graphics 'Olex2 1.5 (Dolomanov et al., 2009)'
_computing_publication_material 'Olex2 1.5 (Dolomanov et al., 2009)'
_computing_structure_refinement 'SHELXL 2018/3 (Sheldrick, 2015)'
_computing_structure_solution 'SHELXT 2018/2 (Sheldrick, 2018)'
_diffrn_ambient_temperature 100.00
_diffrn_detector 'Bruker APEX2 area detector'
_diffrn_detector_area_resol_mean 7.9
_diffrn_detector_type 'CCD area detector'
_diffrn_measured_fraction_theta_full 0.990
_diffrn_measured_fraction_theta_max 0.987
_diffrn_measurement_device 'three-circle diffractometer'
_diffrn_measurement_device_type 'Bruker SMART APEX2 area detector'
_diffrn_measurement_method '\w and \f scans'
_diffrn_radiation_monochromator 'mirror optics'
_diffrn_radiation_probe x-ray
_diffrn_radiation_type CuK\a
_diffrn_radiation_wavelength 1.54178
_diffrn_reflns_av_R_equivalents 0.0470
_diffrn_reflns_av_unetI/netI 0.0495
_diffrn_reflns_Laue_measured_fraction_full 0.990
_diffrn_reflns_Laue_measured_fraction_max 0.987
_diffrn_reflns_limit_h_max 14
_diffrn_reflns_limit_h_min -12
_diffrn_reflns_limit_k_max 17
_diffrn_reflns_limit_k_min -17
_diffrn_reflns_limit_l_max 18
_diffrn_reflns_limit_l_min -18
_diffrn_reflns_number 23108
_diffrn_reflns_point_group_measured_fraction_full 0.990
_diffrn_reflns_point_group_measured_fraction_max 0.987
_diffrn_reflns_theta_full 67.679
_diffrn_reflns_theta_max 68.311
_diffrn_reflns_theta_min 3.555
_diffrn_source 'microfocus sealed X-ray tube'
_diffrn_source_current 1.1
_diffrn_source_power 0.05500000000000001
_diffrn_source_type 'Incoatec I\ms'
_diffrn_source_voltage 50.0
_diffrn_standards_number 0
_exptl_absorpt_coefficient_mu 2.902
_exptl_absorpt_correction_T_max 0.7531
_exptl_absorpt_correction_T_min 0.6631
_exptl_absorpt_correction_type multi-scan
_exptl_absorpt_process_details
;
SADABS-2016/2 (Bruker,2016/2) was used for absorption correction.
wR2(int) was 0.1041 before and 0.0537 after correction.
The Ratio of minimum to maximum transmission is 0.8805.
The \l/2 correction factor is Not present.
;
_exptl_crystal_colour 'clear dark brown'
_exptl_crystal_colour_lustre clear
_exptl_crystal_colour_modifier dark
_exptl_crystal_colour_primary brown
_exptl_crystal_density_diffrn 1.253
_exptl_crystal_description block
_exptl_crystal_F_000 908
_exptl_crystal_size_max 0.2
_exptl_crystal_size_mid 0.1
_exptl_crystal_size_min 0.05
_refine_diff_density_max 0.440
_refine_diff_density_min -0.694
_refine_diff_density_rms 0.056
_refine_ls_extinction_method none
_refine_ls_goodness_of_fit_ref 1.041
_refine_ls_hydrogen_treatment constr
_refine_ls_matrix_type full
_refine_ls_number_parameters 528
_refine_ls_number_reflns 8240
_refine_ls_number_restraints 20
_refine_ls_restrained_S_all 1.069
_refine_ls_R_factor_all 0.0535
_refine_ls_R_factor_gt 0.0440
_refine_ls_shift/su_max 0.001
_refine_ls_shift/su_mean 0.000
_refine_ls_structure_factor_coef Fsqd
_refine_ls_weighting_details 'w=1/[\s^2^(Fo^2^)+(0.0675P)^2^+0.6080P] where P=(Fo^2^+2Fc^2^)/3'
_refine_ls_weighting_scheme calc
_refine_ls_wR_factor_gt 0.1141
_refine_ls_wR_factor_ref 0.1204
_reflns_Friedel_coverage 0.000
_reflns_number_gt 6948
_reflns_number_total 8240
_reflns_threshold_expression 'I > 2\s(I)'
_cod_data_source_file d5dt02844b2.cif
_cod_data_source_block cu_phona_acetone_h2o_0m_a
_cod_original_sg_symbol_H-M P-1
_cod_database_code 7720012
_shelx_shelxl_version_number 2018/3
_shelx_space_group_comment
;
The symmetry employed for this shelxl refinement is uniquely defined
by the following loop, which should always be used as a source of
symmetry information in preference to the above space-group names.
They are only intended as comments.
;
_shelx_estimated_absorpt_t_max 0.868
_shelx_estimated_absorpt_t_min 0.594
_olex2_refinement_description
;
1. Fixed Uiso
 At 1.2 times of:
  All C(H) groups, All C(H,H) groups
 At 1.5 times of:
  All C(H,H,H) groups
2. Restrained distances
 C3_2-C2_2 \\sim C2_2-C1_2
 with sigma of 0.02
 C1_2-O1_2 \\sim C3_2-O1_2
 with sigma of 0.02
3. Rigid body (RIGU) restrains
 C2_2, O1_2, C1_2, C3_2
 with sigma for 1-2 distances of 0.001 and sigma for 1-3 distances of 0.001
4.a Ternary CH refined with riding coordinates:
 C1(H1), C6(H6)
4.b Secondary CH2 refined with riding coordinates:
 C2(H2A,H2B), C3(H3A,H3B), C4(H4A,H4B), C5(H5A,H5B)
4.c Aromatic/amide H refined with riding coordinates:
 C7(H7), C11(H11), C13(H13), C22(H22), C26(H26), C28(H28)
4.d Idealised Me refined as rotating group:
 C15(H15A,H15B,H15C), C16(H16A,H16B,H16C), C17(H17A,H17B,H17C), C19(H19A,H19B,
 H19C), C20(H20A,H20B,H20C), C21(H21A,H21B,H21C), C30(H30A,H30B,H30C), C31(H31A,
 H31B,H31C), C32(H32A,H32B,H32C), C34(H34A,H34B,H34C), C35(H35A,H35B,H35C),
 C36(H36A,H36B,H36C), C1(H1A,H1B,H1C), C3(H3A,H3B,H3C)
;
_smtbx_masks_void_probe_radius 1.2
_smtbx_masks_void_truncation_radius 1.2
_olex2_submission_special_instructions 'No special instructions were received'

loop_
_space_group_symop_operation_xyz
'x, y, z'
'-x, -y, -z'

loop_
_atom_site_label
_atom_site_type_symbol
_atom_site_fract_x
_atom_site_fract_y
_atom_site_fract_z
_atom_site_U_iso_or_equiv
_atom_site_adp_type
_atom_site_occupancy
_atom_site_site_symmetry_order
_atom_site_calc_flag
_atom_site_refinement_flags_posn
_atom_site_refinement_flags_adp
_atom_site_refinement_flags_occupancy
_atom_site_disorder_assembly
_atom_site_disorder_group
Mn1_1 Mn 0.68751(3) 0.46433(2) 0.64355(2) 0.01775(10) Uani 1 1 d . . . . .
F1_1 F 0.76360(12) 0.75626(10) 0.50202(9) 0.0301(3) Uani 1 1 d . . . . .
F2_1 F 0.77589(15) 0.90061(11) 0.56514(12) 0.0426(4) Uani 1 1 d . . . . .
F3_1 F 0.61851(18) 0.89236(12) 0.73525(12) 0.0508(5) Uani 1 1 d . . . . .
F4_1 F 0.44938(16) 0.73479(12) 0.84190(11) 0.0461(4) Uani 1 1 d . . . . .
F5_1 F 0.43818(12) 0.58802(10) 0.78201(10) 0.0314(3) Uani 1 1 d . . . . .
O1_1 O 0.57298(14) 0.36455(11) 0.74395(10) 0.0216(3) Uani 1 1 d . . . . .
O2_1 O 0.76047(13) 0.47109(11) 0.73733(10) 0.0220(3) Uani 1 1 d . . . . .
O3_1 O 0.59625(14) 0.59382(11) 0.61113(11) 0.0225(3) Uani 1 1 d . . . . .
N1_1 N 0.63958(15) 0.44221(13) 0.53803(12) 0.0179(3) Uani 1 1 d . . . . .
N2_1 N 0.83017(16) 0.53358(13) 0.53155(12) 0.0190(4) Uani 1 1 d . . . . .
C1_1 C 0.70157(18) 0.51889(15) 0.43631(14) 0.0178(4) Uani 1 1 d . . . . .
H1_1 H 0.670132 0.585947 0.427662 0.021 Uiso 1 1 calc R U . . .
C2_1 C 0.6896(2) 0.50049(17) 0.34761(15) 0.0228(4) Uani 1 1 d . . . . .
H2A_1 H 0.605656 0.500485 0.346401 0.027 Uiso 1 1 calc R U . . .
H2B_1 H 0.717676 0.433447 0.355140 0.027 Uiso 1 1 calc R U . . .
C3_1 C 0.7625(2) 0.58376(18) 0.24901(15) 0.0253(5) Uani 1 1 d . . . . .
H3A_1 H 0.757768 0.569419 0.192001 0.030 Uiso 1 1 calc R U . . .
H3B_1 H 0.728891 0.649713 0.238591 0.030 Uiso 1 1 calc R U . . .
C4_1 C 0.8910(2) 0.59078(18) 0.24994(15) 0.0247(5) Uani 1 1 d . . . . .
H4A_1 H 0.934292 0.647604 0.186517 0.030 Uiso 1 1 calc R U . . .
H4B_1 H 0.926874 0.527432 0.252867 0.030 Uiso 1 1 calc R U . . .
C5_1 C 0.90442(19) 0.60749(16) 0.34001(15) 0.0217(4) Uani 1 1 d . . . . .
H5A_1 H 0.988464 0.606190 0.341167 0.026 Uiso 1 1 calc R U . . .
H5B_1 H 0.877652 0.674675 0.333253 0.026 Uiso 1 1 calc R U . . .
C6_1 C 0.83103(18) 0.52442(16) 0.43789(14) 0.0186(4) Uani 1 1 d . . . . .
H6_1 H 0.863126 0.458123 0.444245 0.022 Uiso 1 1 calc R U . . .
C7_1 C 0.90783(19) 0.58965(15) 0.53591(15) 0.0191(4) Uani 1 1 d . . . . .
H7_1 H 0.967453 0.626094 0.475749 0.023 Uiso 1 1 calc R U . . .
C8_1 C 0.91252(19) 0.60216(16) 0.62415(15) 0.0201(4) Uani 1 1 d . . . . .
C9_1 C 0.83955(18) 0.54235(15) 0.72171(15) 0.0185(4) Uani 1 1 d . . . . .
C10_1 C 0.8546(2) 0.55766(16) 0.80490(15) 0.0217(4) Uani 1 1 d . . . . .
C11_1 C 0.9369(2) 0.63383(17) 0.78397(17) 0.0252(5) Uani 1 1 d . . . . .
H11_1 H 0.945214 0.645728 0.838811 0.030 Uiso 1 1 calc R U . . .
C12_1 C 1.0095(2) 0.69528(17) 0.68735(17) 0.0256(5) Uani 1 1 d . . . . .
C13_1 C 0.9963(2) 0.67726(17) 0.60888(16) 0.0240(5) Uani 1 1 d . . . . .
H13_1 H 1.044580 0.716176 0.542919 0.029 Uiso 1 1 calc R U . . .
C14_1 C 1.0957(2) 0.77858(19) 0.67373(19) 0.0334(6) Uani 1 1 d . . . . .
C15_1 C 1.1758(3) 0.8285(2) 0.5660(2) 0.0502(8) Uani 1 1 d . . . . .
H15A_1 H 1.219292 0.776629 0.550032 0.075 Uiso 1 1 calc R U . . .
H15B_1 H 1.231807 0.879303 0.561037 0.075 Uiso 1 1 calc R U . . .
H15C_1 H 1.127500 0.861368 0.518326 0.075 Uiso 1 1 calc R U . . .
C16_1 C 1.0249(3) 0.8597(2) 0.6967(3) 0.0527(8) Uani 1 1 d . . . . .
H16A_1 H 0.974730 0.888963 0.649860 0.079 Uiso 1 1 calc R U . . .
H16B_1 H 1.079276 0.913278 0.688672 0.079 Uiso 1 1 calc R U . . .
H16C_1 H 0.975383 0.828778 0.766068 0.079 Uiso 1 1 calc R U . . .
C17_1 C 1.1757(3) 0.7338(2) 0.7464(2) 0.0383(6) Uani 1 1 d . . . . .
H17A_1 H 1.127425 0.707400 0.816213 0.058 Uiso 1 1 calc R U . . .
H17B_1 H 1.233622 0.786943 0.734256 0.058 Uiso 1 1 calc R U . . .
H17C_1 H 1.216916 0.678715 0.735106 0.058 Uiso 1 1 calc R U . . .
C18_1 C 0.7833(2) 0.49033(17) 0.91314(15) 0.0240(5) Uani 1 1 d . . . . .
C19_1 C 0.6504(2) 0.4989(2) 0.92229(17) 0.0300(5) Uani 1 1 d . . . . .
H19A_1 H 0.632390 0.569875 0.903015 0.045 Uiso 1 1 calc R U . . .
H19B_1 H 0.606527 0.457225 0.992138 0.045 Uiso 1 1 calc R U . . .
H19C_1 H 0.627455 0.475148 0.877549 0.045 Uiso 1 1 calc R U . . .
C20_1 C 0.8143(2) 0.37966(18) 0.94286(16) 0.0270(5) Uani 1 1 d . . . . .
H20A_1 H 0.801421 0.358122 0.893142 0.040 Uiso 1 1 calc R U . . .
H20B_1 H 0.763931 0.336066 1.009581 0.040 Uiso 1 1 calc R U . . .
H20C_1 H 0.897246 0.374265 0.944783 0.040 Uiso 1 1 calc R U . . .
C21_1 C 0.8121(2) 0.5218(2) 0.99021(17) 0.0304(5) Uani 1 1 d . . . . .
H21A_1 H 0.896019 0.514822 0.988493 0.046 Uiso 1 1 calc R U . . .
H21B_1 H 0.764291 0.477943 1.057971 0.046 Uiso 1 1 calc R U . . .
H21C_1 H 0.794468 0.592477 0.973151 0.046 Uiso 1 1 calc R U . . .
C22_1 C 0.56804(19) 0.36965(16) 0.55255(15) 0.0192(4) Uani 1 1 d . . . . .
H22_1 H 0.553435 0.367787 0.494613 0.023 Uiso 1 1 calc R U . . .
C23_1 C 0.50847(19) 0.29116(16) 0.64971(15) 0.0191(4) Uani 1 1 d . . . . .
C24_1 C 0.51365(18) 0.29124(15) 0.74189(15) 0.0184(4) Uani 1 1 d . . . . .
C25_1 C 0.45282(19) 0.20989(16) 0.83431(15) 0.0200(4) Uani 1 1 d . . . . .
C26_1 C 0.3911(2) 0.13524(17) 0.82860(16) 0.0227(4) Uani 1 1 d . . . . .
H26_1 H 0.350312 0.081235 0.890238 0.027 Uiso 1 1 calc R U . . .
C27_1 C 0.3841(2) 0.13317(16) 0.73818(16) 0.0225(4) Uani 1 1 d . . . . .
C28_1 C 0.4428(2) 0.21283(16) 0.64939(15) 0.0211(4) Uani 1 1 d . . . . .
H28_1 H 0.438839 0.215033 0.586838 0.025 Uiso 1 1 calc R U . . .
C29_1 C 0.3094(2) 0.04807(17) 0.74040(16) 0.0271(5) Uani 1 1 d . . . . .
C30_1 C 0.1829(2) 0.0798(2) 0.7453(2) 0.0364(6) Uani 1 1 d . . . . .
H30A_1 H 0.152274 0.090821 0.805841 0.055 Uiso 1 1 calc R U . . .
H30B_1 H 0.133166 0.026236 0.747815 0.055 Uiso 1 1 calc R U . . .
H30C_1 H 0.182105 0.142772 0.685260 0.055 Uiso 1 1 calc R U . . .
C31_1 C 0.3585(2) 0.02999(18) 0.64630(18) 0.0320(5) Uani 1 1 d . . . . .
H31A_1 H 0.354658 0.091591 0.586019 0.048 Uiso 1 1 calc R U . . .
H31B_1 H 0.311580 -0.026132 0.650497 0.048 Uiso 1 1 calc R U . . .
H31C_1 H 0.440805 0.012946 0.642231 0.048 Uiso 1 1 calc R U . . .
C32_1 C 0.3098(3) -0.05235(19) 0.83275(19) 0.0422(7) Uani 1 1 d . . . . .
H32A_1 H 0.391361 -0.069070 0.833668 0.063 Uiso 1 1 calc R U . . .
H32B_1 H 0.267739 -0.106507 0.829160 0.063 Uiso 1 1 calc R U . . .
H32C_1 H 0.270400 -0.045594 0.894366 0.063 Uiso 1 1 calc R U . . .
C33_1 C 0.4573(2) 0.20636(16) 0.93603(15) 0.0228(5) Uani 1 1 d . . . . .
C34_1 C 0.3882(3) 0.11170(18) 1.02556(16) 0.0321(5) Uani 1 1 d . . . . .
H34A_1 H 0.394051 0.111780 1.088719 0.048 Uiso 1 1 calc R U . . .
H34B_1 H 0.421309 0.050807 1.021072 0.048 Uiso 1 1 calc R U . . .
H34C_1 H 0.305174 0.111996 1.024119 0.048 Uiso 1 1 calc R U . . .
C35_1 C 0.4021(2) 0.29978(17) 0.94661(16) 0.0273(5) Uani 1 1 d . . . . .
H35A_1 H 0.318845 0.298474 0.946147 0.041 Uiso 1 1 calc R U . . .
H35B_1 H 0.444238 0.361762 0.890145 0.041 Uiso 1 1 calc R U . . .
H35C_1 H 0.408227 0.298456 1.010270 0.041 Uiso 1 1 calc R U . . .
C36_1 C 0.5855(2) 0.20417(18) 0.94276(17) 0.0289(5) Uani 1 1 d . . . . .
H36A_1 H 0.588446 0.206420 1.005651 0.043 Uiso 1 1 calc R U . . .
H36B_1 H 0.632286 0.262985 0.885216 0.043 Uiso 1 1 calc R U . . .
H36C_1 H 0.617710 0.141703 0.941726 0.043 Uiso 1 1 calc R U . . .
C37_1 C 0.6022(2) 0.66495(16) 0.64053(15) 0.0214(4) Uani 1 1 d . . . . .
C38_1 C 0.6857(2) 0.74823(17) 0.58784(16) 0.0235(4) Uani 1 1 d . . . . .
C39_1 C 0.6926(2) 0.82286(17) 0.61912(18) 0.0300(5) Uani 1 1 d . . . . .
C40_1 C 0.6128(3) 0.81905(18) 0.70462(18) 0.0345(6) Uani 1 1 d . . . . .
C41_1 C 0.5279(2) 0.73992(18) 0.75785(17) 0.0310(5) Uani 1 1 d . . . . .
C42_1 C 0.5219(2) 0.66513(17) 0.72672(16) 0.0247(5) Uani 1 1 d . . . . .
O1_2 O 0.81804(19) 0.28416(16) 0.64197(16) 0.0504(5) Uani 1 1 d D . . . .
C1_2 C 0.7287(3) 0.1086(2) 0.7172(2) 0.0514(7) Uani 1 1 d D . . . .
H1A_2 H 0.659794 0.094240 0.774400 0.077 Uiso 1 1 calc R U . . .
H1B_2 H 0.778909 0.051399 0.733448 0.077 Uiso 1 1 calc R U . . .
H1C_2 H 0.702585 0.118414 0.657527 0.077 Uiso 1 1 calc R U . . .
C2_2 C 0.7958(3) 0.2005(2) 0.6967(3) 0.0596(8) Uani 1 1 d D . . . .
C3_2 C 0.8660(5) 0.1735(5) 0.7912(4) 0.1092(18) Uani 1 1 d D . . . .
H3A_2 H 0.942204 0.146714 0.774357 0.164 Uiso 1 1 calc R U . . .
H3B_2 H 0.816912 0.122859 0.855013 0.164 Uiso 1 1 calc R U . . .
H3C_2 H 0.878867 0.235557 0.797964 0.164 Uiso 1 1 calc R U . . .

loop_
_atom_site_aniso_label
_atom_site_aniso_U_11
_atom_site_aniso_U_22
_atom_site_aniso_U_33
_atom_site_aniso_U_23
_atom_site_aniso_U_13
_atom_site_aniso_U_12
Mn1_1 0.02058(18) 0.02203(18) 0.01440(16) -0.01042(13) -0.00574(12) -0.00105(12)
F1_1 0.0307(7) 0.0296(7) 0.0243(6) -0.0083(5) -0.0038(5) 0.0023(6)
F2_1 0.0518(10) 0.0272(7) 0.0464(9) -0.0094(6) -0.0187(7) -0.0095(7)
F3_1 0.0915(14) 0.0344(8) 0.0433(9) -0.0270(7) -0.0265(9) 0.0032(8)
F4_1 0.0701(12) 0.0432(9) 0.0277(7) -0.0236(7) -0.0030(7) 0.0089(8)
F5_1 0.0327(8) 0.0321(7) 0.0262(7) -0.0131(6) -0.0005(5) -0.0030(6)
O1_1 0.0279(8) 0.0238(7) 0.0183(7) -0.0123(6) -0.0081(6) -0.0021(6)
O2_1 0.0244(8) 0.0265(8) 0.0168(7) -0.0100(6) -0.0061(6) -0.0037(6)
O3_1 0.0276(8) 0.0238(7) 0.0234(7) -0.0150(6) -0.0106(6) 0.0041(6)
N1_1 0.0186(9) 0.0213(9) 0.0154(8) -0.0089(7) -0.0053(6) 0.0015(7)
N2_1 0.0211(9) 0.0223(9) 0.0184(8) -0.0123(7) -0.0072(7) 0.0033(7)
C1_1 0.0192(10) 0.0204(10) 0.0151(9) -0.0086(8) -0.0047(8) 0.0011(8)
C2_1 0.0264(12) 0.0300(11) 0.0177(10) -0.0136(9) -0.0091(8) 0.0025(9)
C3_1 0.0259(12) 0.0332(12) 0.0180(10) -0.0115(9) -0.0069(8) 0.0021(9)
C4_1 0.0251(12) 0.0325(12) 0.0163(10) -0.0108(9) -0.0047(8) 0.0010(9)
C5_1 0.0210(11) 0.0258(11) 0.0183(10) -0.0097(9) -0.0046(8) 0.0002(8)
C6_1 0.0204(11) 0.0236(10) 0.0161(9) -0.0122(8) -0.0055(8) 0.0033(8)
C7_1 0.0198(10) 0.0198(10) 0.0201(10) -0.0098(8) -0.0074(8) 0.0024(8)
C8_1 0.0222(11) 0.0206(10) 0.0214(10) -0.0110(8) -0.0089(8) 0.0023(8)
C9_1 0.0201(10) 0.0205(10) 0.0203(10) -0.0120(8) -0.0088(8) 0.0029(8)
C10_1 0.0252(11) 0.0254(11) 0.0215(10) -0.0142(9) -0.0106(9) 0.0057(9)
C11_1 0.0302(12) 0.0272(11) 0.0282(11) -0.0184(10) -0.0131(9) 0.0042(9)
C12_1 0.0317(13) 0.0230(11) 0.0261(11) -0.0119(9) -0.0116(9) 0.0002(9)
C13_1 0.0280(12) 0.0226(11) 0.0245(11) -0.0111(9) -0.0104(9) 0.0009(9)
C14_1 0.0440(15) 0.0289(12) 0.0336(12) -0.0146(10) -0.0167(11) -0.0070(11)
C15_1 0.067(2) 0.0445(16) 0.0364(14) -0.0113(12) -0.0142(14) -0.0296(15)
C16_1 0.070(2) 0.0356(15) 0.072(2) -0.0327(15) -0.0330(17) -0.0002(14)
C17_1 0.0430(16) 0.0411(14) 0.0380(14) -0.0190(12) -0.0171(12) -0.0087(12)
C18_1 0.0242(12) 0.0335(12) 0.0190(10) -0.0150(9) -0.0069(8) 0.0025(9)
C19_1 0.0275(12) 0.0432(14) 0.0232(11) -0.0174(10) -0.0079(9) 0.0048(10)
C20_1 0.0299(12) 0.0331(12) 0.0193(10) -0.0121(9) -0.0075(9) 0.0024(10)
C21_1 0.0306(13) 0.0449(14) 0.0241(11) -0.0213(11) -0.0095(9) 0.0031(10)
C22_1 0.0232(11) 0.0229(10) 0.0170(9) -0.0127(8) -0.0072(8) 0.0026(8)
C23_1 0.0211(11) 0.0214(10) 0.0188(10) -0.0112(8) -0.0075(8) 0.0027(8)
C24_1 0.0199(10) 0.0197(10) 0.0204(10) -0.0117(8) -0.0076(8) 0.0031(8)
C25_1 0.0223(11) 0.0204(10) 0.0200(10) -0.0100(8) -0.0076(8) 0.0026(8)
C26_1 0.0261(12) 0.0234(11) 0.0209(10) -0.0106(9) -0.0078(8) 0.0015(9)
C27_1 0.0269(12) 0.0214(10) 0.0242(10) -0.0122(9) -0.0111(9) 0.0020(9)
C28_1 0.0274(12) 0.0205(10) 0.0205(10) -0.0112(8) -0.0106(8) 0.0020(8)
C29_1 0.0394(14) 0.0217(11) 0.0223(10) -0.0085(9) -0.0118(9) -0.0058(9)
C30_1 0.0357(14) 0.0414(14) 0.0367(13) -0.0201(12) -0.0093(11) -0.0093(11)
C31_1 0.0494(16) 0.0246(12) 0.0295(12) -0.0145(10) -0.0175(11) -0.0008(10)
C32_1 0.075(2) 0.0238(12) 0.0292(12) -0.0064(10) -0.0235(13) -0.0103(12)
C33_1 0.0321(12) 0.0225(11) 0.0164(10) -0.0097(8) -0.0076(8) -0.0005(9)
C34_1 0.0502(16) 0.0288(12) 0.0186(10) -0.0112(9) -0.0083(10) -0.0044(11)
C35_1 0.0372(13) 0.0281(12) 0.0185(10) -0.0123(9) -0.0061(9) 0.0024(10)
C36_1 0.0392(14) 0.0293(12) 0.0244(11) -0.0131(10) -0.0158(10) 0.0026(10)
C37_1 0.0267(11) 0.0227(10) 0.0197(10) -0.0103(8) -0.0127(8) 0.0056(9)
C38_1 0.0264(12) 0.0258(11) 0.0197(10) -0.0100(9) -0.0082(8) 0.0038(9)
C39_1 0.0393(14) 0.0210(11) 0.0310(12) -0.0076(9) -0.0177(10) -0.0003(10)
C40_1 0.0595(17) 0.0252(12) 0.0312(12) -0.0185(10) -0.0216(12) 0.0059(11)
C41_1 0.0495(16) 0.0276(12) 0.0204(11) -0.0139(10) -0.0108(10) 0.0090(11)
C42_1 0.0298(12) 0.0257(11) 0.0216(10) -0.0118(9) -0.0089(9) 0.0035(9)
O1_2 0.0463(12) 0.0404(10) 0.0517(11) -0.0090(8) -0.0101(9) -0.0042(9)
C1_2 0.0548(19) 0.0405(14) 0.0494(17) -0.0164(13) -0.0033(14) 0.0058(12)
C2_2 0.0556(19) 0.0356(12) 0.0585(17) -0.0124(11) 0.0205(13) -0.0012(12)
C3_2 0.100(4) 0.114(4) 0.087(3) -0.014(3) -0.030(3) -0.011(3)

loop_
_atom_type_symbol
_atom_type_description
_atom_type_scat_dispersion_real
_atom_type_scat_dispersion_imag
_atom_type_scat_source
C C 0.0181 0.0091 'International Tables Vol C Tables 4.2.6.8 and 6.1.1.4'
H H 0.0000 0.0000 'International Tables Vol C Tables 4.2.6.8 and 6.1.1.4'
F F 0.0727 0.0534 'International Tables Vol C Tables 4.2.6.8 and 6.1.1.4'
Mn Mn -0.5299 2.8052 'International Tables Vol C Tables 4.2.6.8 and 6.1.1.4'
N N 0.0311 0.0180 'International Tables Vol C Tables 4.2.6.8 and 6.1.1.4'
O O 0.0492 0.0322 'International Tables Vol C Tables 4.2.6.8 and 6.1.1.4'

loop_
_geom_angle_atom_site_label_1
_geom_angle_atom_site_label_2
_geom_angle_atom_site_label_3
_geom_angle
_geom_angle_site_symmetry_1
_geom_angle_site_symmetry_3
_geom_angle_publ_flag
O1_1 Mn1_1 O2_1 92.71(6) . . ?
O1_1 Mn1_1 O3_1 102.15(7) . . ?
O1_1 Mn1_1 N1_1 90.64(7) . . ?
O1_1 Mn1_1 N2_1 162.32(7) . . ?
O2_1 Mn1_1 O3_1 100.52(6) . . ?
O2_1 Mn1_1 N1_1 168.04(7) . . ?
O2_1 Mn1_1 N2_1 91.01(7) . . ?
N1_1 Mn1_1 O3_1 89.97(6) . . ?
N1_1 Mn1_1 N2_1 82.46(7) . . ?
N2_1 Mn1_1 O3_1 94.14(7) . . ?
C24_1 O1_1 Mn1_1 131.10(13) . . ?
C9_1 O2_1 Mn1_1 127.40(13) . . ?
C37_1 O3_1 Mn1_1 127.73(13) . . ?
C1_1 N1_1 Mn1_1 110.69(12) . . ?
C22_1 N1_1 Mn1_1 126.29(14) . . ?
C22_1 N1_1 C1_1 122.97(16) . . ?
C6_1 N2_1 Mn1_1 113.35(13) . . ?
C7_1 N2_1 Mn1_1 123.48(14) . . ?
C7_1 N2_1 C6_1 122.78(18) . . ?
N1_1 C1_1 H1_1 107.8 . . ?
N1_1 C1_1 C2_1 116.32(17) . . ?
N1_1 C1_1 C6_1 105.62(15) . . ?
C2_1 C1_1 H1_1 107.8 . . ?
C2_1 C1_1 C6_1 111.31(17) . . ?
C6_1 C1_1 H1_1 107.8 . . ?
C1_1 C2_1 H2A_1 109.7 . . ?
C1_1 C2_1 H2B_1 109.7 . . ?
C1_1 C2_1 C3_1 109.67(17) . . ?
H2A_1 C2_1 H2B_1 108.2 . . ?
C3_1 C2_1 H2A_1 109.7 . . ?
C3_1 C2_1 H2B_1 109.7 . . ?
C2_1 C3_1 H3A_1 109.3 . . ?
C2_1 C3_1 H3B_1 109.3 . . ?
H3A_1 C3_1 H3B_1 108.0 . . ?
C4_1 C3_1 C2_1 111.60(18) . . ?
C4_1 C3_1 H3A_1 109.3 . . ?
C4_1 C3_1 H3B_1 109.3 . . ?
C3_1 C4_1 H4A_1 109.2 . . ?
C3_1 C4_1 H4B_1 109.2 . . ?
C3_1 C4_1 C5_1 112.06(18) . . ?
H4A_1 C4_1 H4B_1 107.9 . . ?
C5_1 C4_1 H4A_1 109.2 . . ?
C5_1 C4_1 H4B_1 109.2 . . ?
C4_1 C5_1 H5A_1 109.7 . . ?
C4_1 C5_1 H5B_1 109.7 . . ?
H5A_1 C5_1 H5B_1 108.2 . . ?
C6_1 C5_1 C4_1 109.68(17) . . ?
C6_1 C5_1 H5A_1 109.7 . . ?
C6_1 C5_1 H5B_1 109.7 . . ?
N2_1 C6_1 C1_1 106.09(16) . . ?
N2_1 C6_1 C5_1 115.88(17) . . ?
N2_1 C6_1 H6_1 107.7 . . ?
C1_1 C6_1 H6_1 107.7 . . ?
C5_1 C6_1 C1_1 111.48(17) . . ?
C5_1 C6_1 H6_1 107.7 . . ?
N2_1 C7_1 H7_1 117.1 . . ?
N2_1 C7_1 C8_1 125.80(19) . . ?
C8_1 C7_1 H7_1 117.1 . . ?
C9_1 C8_1 C7_1 123.04(18) . . ?
C13_1 C8_1 C7_1 116.20(19) . . ?
C13_1 C8_1 C9_1 120.76(18) . . ?
O2_1 C9_1 C8_1 121.45(17) . . ?
O2_1 C9_1 C10_1 119.81(18) . . ?
C8_1 C9_1 C10_1 118.72(18) . . ?
C9_1 C10_1 C18_1 120.83(19) . . ?
C11_1 C10_1 C9_1 117.28(19) . . ?
C11_1 C10_1 C18_1 121.89(18) . . ?
C10_1 C11_1 H11_1 117.5 . . ?
C10_1 C11_1 C12_1 125.03(19) . . ?
C12_1 C11_1 H11_1 117.5 . . ?
C11_1 C12_1 C14_1 120.01(19) . . ?
C13_1 C12_1 C11_1 116.8(2) . . ?
C13_1 C12_1 C14_1 123.2(2) . . ?
C8_1 C13_1 H13_1 119.3 . . ?
C12_1 C13_1 C8_1 121.4(2) . . ?
C12_1 C13_1 H13_1 119.3 . . ?
C12_1 C14_1 C15_1 111.86(19) . . ?
C12_1 C14_1 C16_1 108.7(2) . . ?
C12_1 C14_1 C17_1 110.2(2) . . ?
C15_1 C14_1 C17_1 107.7(2) . . ?
C16_1 C14_1 C15_1 109.0(2) . . ?
C16_1 C14_1 C17_1 109.3(2) . . ?
C14_1 C15_1 H15A_1 109.5 . . ?
C14_1 C15_1 H15B_1 109.5 . . ?
C14_1 C15_1 H15C_1 109.5 . . ?
H15A_1 C15_1 H15B_1 109.5 . . ?
H15A_1 C15_1 H15C_1 109.5 . . ?
H15B_1 C15_1 H15C_1 109.5 . . ?
C14_1 C16_1 H16A_1 109.5 . . ?
C14_1 C16_1 H16B_1 109.5 . . ?
C14_1 C16_1 H16C_1 109.5 . . ?
H16A_1 C16_1 H16B_1 109.5 . . ?
H16A_1 C16_1 H16C_1 109.5 . . ?
H16B_1 C16_1 H16C_1 109.5 . . ?
C14_1 C17_1 H17A_1 109.5 . . ?
C14_1 C17_1 H17B_1 109.5 . . ?
C14_1 C17_1 H17C_1 109.5 . . ?
H17A_1 C17_1 H17B_1 109.5 . . ?
H17A_1 C17_1 H17C_1 109.5 . . ?
H17B_1 C17_1 H17C_1 109.5 . . ?
C10_1 C18_1 C21_1 111.84(18) . . ?
C19_1 C18_1 C10_1 110.62(18) . . ?
C19_1 C18_1 C20_1 110.66(19) . . ?
C19_1 C18_1 C21_1 106.95(18) . . ?
C20_1 C18_1 C10_1 109.63(18) . . ?
C20_1 C18_1 C21_1 107.07(18) . . ?
C18_1 C19_1 H19A_1 109.5 . . ?
C18_1 C19_1 H19B_1 109.5 . . ?
C18_1 C19_1 H19C_1 109.5 . . ?
H19A_1 C19_1 H19B_1 109.5 . . ?
H19A_1 C19_1 H19C_1 109.5 . . ?
H19B_1 C19_1 H19C_1 109.5 . . ?
C18_1 C20_1 H20A_1 109.5 . . ?
C18_1 C20_1 H20B_1 109.5 . . ?
C18_1 C20_1 H20C_1 109.5 . . ?
H20A_1 C20_1 H20B_1 109.5 . . ?
H20A_1 C20_1 H20C_1 109.5 . . ?
H20B_1 C20_1 H20C_1 109.5 . . ?
C18_1 C21_1 H21A_1 109.5 . . ?
C18_1 C21_1 H21B_1 109.5 . . ?
C18_1 C21_1 H21C_1 109.5 . . ?
H21A_1 C21_1 H21B_1 109.5 . . ?
H21A_1 C21_1 H21C_1 109.5 . . ?
H21B_1 C21_1 H21C_1 109.5 . . ?
N1_1 C22_1 H22_1 117.4 . . ?
N1_1 C22_1 C23_1 125.23(18) . . ?
C23_1 C22_1 H22_1 117.4 . . ?
C24_1 C23_1 C22_1 122.74(18) . . ?
C28_1 C23_1 C22_1 116.59(18) . . ?
C28_1 C23_1 C24_1 120.67(19) . . ?
O1_1 C24_1 C23_1 121.68(18) . . ?
O1_1 C24_1 C25_1 119.56(17) . . ?
C23_1 C24_1 C25_1 118.76(18) . . ?
C24_1 C25_1 C33_1 120.47(18) . . ?
C26_1 C25_1 C24_1 117.60(18) . . ?
C26_1 C25_1 C33_1 121.93(18) . . ?
C25_1 C26_1 H26_1 117.5 . . ?
C25_1 C26_1 C27_1 124.9(2) . . ?
C27_1 C26_1 H26_1 117.5 . . ?
C26_1 C27_1 C29_1 120.69(19) . . ?
C28_1 C27_1 C26_1 116.74(19) . . ?
C28_1 C27_1 C29_1 122.51(18) . . ?
C23_1 C28_1 H28_1 119.4 . . ?
C27_1 C28_1 C23_1 121.26(18) . . ?
C27_1 C28_1 H28_1 119.4 . . ?
C30_1 C29_1 C27_1 107.94(19) . . ?
C30_1 C29_1 C31_1 110.20(19) . . ?
C30_1 C29_1 C32_1 109.3(2) . . ?
C31_1 C29_1 C27_1 110.83(19) . . ?
C31_1 C29_1 C32_1 107.4(2) . . ?
C32_1 C29_1 C27_1 111.10(18) . . ?
C29_1 C30_1 H30A_1 109.5 . . ?
C29_1 C30_1 H30B_1 109.5 . . ?
C29_1 C30_1 H30C_1 109.5 . . ?
H30A_1 C30_1 H30B_1 109.5 . . ?
H30A_1 C30_1 H30C_1 109.5 . . ?
H30B_1 C30_1 H30C_1 109.5 . . ?
C29_1 C31_1 H31A_1 109.5 . . ?
C29_1 C31_1 H31B_1 109.5 . . ?
C29_1 C31_1 H31C_1 109.5 . . ?
H31A_1 C31_1 H31B_1 109.5 . . ?
H31A_1 C31_1 H31C_1 109.5 . . ?
H31B_1 C31_1 H31C_1 109.5 . . ?
C29_1 C32_1 H32A_1 109.5 . . ?
C29_1 C32_1 H32B_1 109.5 . . ?
C29_1 C32_1 H32C_1 109.5 . . ?
H32A_1 C32_1 H32B_1 109.5 . . ?
H32A_1 C32_1 H32C_1 109.5 . . ?
H32B_1 C32_1 H32C_1 109.5 . . ?
C25_1 C33_1 C35_1 109.95(17) . . ?
C34_1 C33_1 C25_1 111.96(17) . . ?
C34_1 C33_1 C35_1 107.46(18) . . ?
C36_1 C33_1 C25_1 109.70(18) . . ?
C36_1 C33_1 C34_1 107.70(19) . . ?
C36_1 C33_1 C35_1 110.02(18) . . ?
C33_1 C34_1 H34A_1 109.5 . . ?
C33_1 C34_1 H34B_1 109.5 . . ?
C33_1 C34_1 H34C_1 109.5 . . ?
H34A_1 C34_1 H34B_1 109.5 . . ?
H34A_1 C34_1 H34C_1 109.5 . . ?
H34B_1 C34_1 H34C_1 109.5 . . ?
C33_1 C35_1 H35A_1 109.5 . . ?
C33_1 C35_1 H35B_1 109.5 . . ?
C33_1 C35_1 H35C_1 109.5 . . ?
H35A_1 C35_1 H35B_1 109.5 . . ?
H35A_1 C35_1 H35C_1 109.5 . . ?
H35B_1 C35_1 H35C_1 109.5 . . ?
C33_1 C36_1 H36A_1 109.5 . . ?
C33_1 C36_1 H36B_1 109.5 . . ?
C33_1 C36_1 H36C_1 109.5 . . ?
H36A_1 C36_1 H36B_1 109.5 . . ?
H36A_1 C36_1 H36C_1 109.5 . . ?
H36B_1 C36_1 H36C_1 109.5 . . ?
O3_1 C37_1 C38_1 123.1(2) . . ?
O3_1 C37_1 C42_1 122.3(2) . . ?
C38_1 C37_1 C42_1 114.58(19) . . ?
F1_1 C38_1 C37_1 118.65(19) . . ?
F1_1 C38_1 C39_1 118.2(2) . . ?
C39_1 C38_1 C37_1 123.2(2) . . ?
F2_1 C39_1 C38_1 120.1(2) . . ?
F2_1 C39_1 C40_1 119.9(2) . . ?
C40_1 C39_1 C38_1 120.0(2) . . ?
F3_1 C40_1 C39_1 120.4(2) . . ?
F3_1 C40_1 C41_1 120.6(2) . . ?
C41_1 C40_1 C39_1 119.0(2) . . ?
F4_1 C41_1 C40_1 119.8(2) . . ?
F4_1 C41_1 C42_1 119.5(2) . . ?
C40_1 C41_1 C42_1 120.7(2) . . ?
F5_1 C42_1 C37_1 118.73(19) . . ?
F5_1 C42_1 C41_1 118.8(2) . . ?
C41_1 C42_1 C37_1 122.5(2) . . ?
H1A_2 C1_2 H1B_2 109.5 . . ?
H1A_2 C1_2 H1C_2 109.5 . . ?
H1B_2 C1_2 H1C_2 109.5 . . ?
C2_2 C1_2 H1A_2 109.5 . . ?
C2_2 C1_2 H1B_2 109.5 . . ?
C2_2 C1_2 H1C_2 109.5 . . ?
O1_2 C2_2 C1_2 143.5(4) . . ?
O1_2 C2_2 C3_2 107.8(3) . . ?
C1_2 C2_2 C3_2 108.7(3) . . ?
C2_2 C3_2 H3A_2 109.5 . . ?
C2_2 C3_2 H3B_2 109.5 . . ?
C2_2 C3_2 H3C_2 109.5 . . ?
H3A_2 C3_2 H3B_2 109.5 . . ?
H3A_2 C3_2 H3C_2 109.5 . . ?
H3B_2 C3_2 H3C_2 109.5 . . ?

loop_
_geom_bond_atom_site_label_1
_geom_bond_atom_site_label_2
_geom_bond_distance
_geom_bond_site_symmetry_2
_geom_bond_publ_flag
Mn1_1 O1_1 1.8692(15) . ?
Mn1_1 O2_1 1.8747(14) . ?
Mn1_1 O3_1 2.0664(15) . ?
Mn1_1 N1_1 1.9773(16) . ?
Mn1_1 N2_1 1.9909(18) . ?
F1_1 C38_1 1.354(3) . ?
F2_1 C39_1 1.347(3) . ?
F3_1 C40_1 1.352(3) . ?
F4_1 C41_1 1.350(3) . ?
F5_1 C42_1 1.346(3) . ?
O1_1 C24_1 1.321(2) . ?
O2_1 C9_1 1.329(3) . ?
O3_1 C37_1 1.309(3) . ?
N1_1 C1_1 1.481(2) . ?
N1_1 C22_1 1.291(3) . ?
N2_1 C6_1 1.484(2) . ?
N2_1 C7_1 1.285(3) . ?
C1_1 H1_1 1.0000 . ?
C1_1 C2_1 1.524(3) . ?
C1_1 C6_1 1.531(3) . ?
C2_1 H2A_1 0.9900 . ?
C2_1 H2B_1 0.9900 . ?
C2_1 C3_1 1.529(3) . ?
C3_1 H3A_1 0.9900 . ?
C3_1 H3B_1 0.9900 . ?
C3_1 C4_1 1.521(3) . ?
C4_1 H4A_1 0.9900 . ?
C4_1 H4B_1 0.9900 . ?
C4_1 C5_1 1.536(3) . ?
C5_1 H5A_1 0.9900 . ?
C5_1 H5B_1 0.9900 . ?
C5_1 C6_1 1.525(3) . ?
C6_1 H6_1 1.0000 . ?
C7_1 H7_1 0.9500 . ?
C7_1 C8_1 1.444(3) . ?
C8_1 C9_1 1.418(3) . ?
C8_1 C13_1 1.411(3) . ?
C9_1 C10_1 1.428(3) . ?
C10_1 C11_1 1.383(3) . ?
C10_1 C18_1 1.538(3) . ?
C11_1 H11_1 0.9500 . ?
C11_1 C12_1 1.412(3) . ?
C12_1 C13_1 1.373(3) . ?
C12_1 C14_1 1.530(3) . ?
C13_1 H13_1 0.9500 . ?
C14_1 C15_1 1.535(4) . ?
C14_1 C16_1 1.534(4) . ?
C14_1 C17_1 1.540(4) . ?
C15_1 H15A_1 0.9800 . ?
C15_1 H15B_1 0.9800 . ?
C15_1 H15C_1 0.9800 . ?
C16_1 H16A_1 0.9800 . ?
C16_1 H16B_1 0.9800 . ?
C16_1 H16C_1 0.9800 . ?
C17_1 H17A_1 0.9800 . ?
C17_1 H17B_1 0.9800 . ?
C17_1 H17C_1 0.9800 . ?
C18_1 C19_1 1.535(3) . ?
C18_1 C20_1 1.538(3) . ?
C18_1 C21_1 1.542(3) . ?
C19_1 H19A_1 0.9800 . ?
C19_1 H19B_1 0.9800 . ?
C19_1 H19C_1 0.9800 . ?
C20_1 H20A_1 0.9800 . ?
C20_1 H20B_1 0.9800 . ?
C20_1 H20C_1 0.9800 . ?
C21_1 H21A_1 0.9800 . ?
C21_1 H21B_1 0.9800 . ?
C21_1 H21C_1 0.9800 . ?
C22_1 H22_1 0.9500 . ?
C22_1 C23_1 1.443(3) . ?
C23_1 C24_1 1.418(3) . ?
C23_1 C28_1 1.413(3) . ?
C24_1 C25_1 1.426(3) . ?
C25_1 C26_1 1.382(3) . ?
C25_1 C33_1 1.539(3) . ?
C26_1 H26_1 0.9500 . ?
C26_1 C27_1 1.411(3) . ?
C27_1 C28_1 1.380(3) . ?
C27_1 C29_1 1.539(3) . ?
C28_1 H28_1 0.9500 . ?
C29_1 C30_1 1.530(4) . ?
C29_1 C31_1 1.533(3) . ?
C29_1 C32_1 1.535(3) . ?
C30_1 H30A_1 0.9800 . ?
C30_1 H30B_1 0.9800 . ?
C30_1 H30C_1 0.9800 . ?
C31_1 H31A_1 0.9800 . ?
C31_1 H31B_1 0.9800 . ?
C31_1 H31C_1 0.9800 . ?
C32_1 H32A_1 0.9800 . ?
C32_1 H32B_1 0.9800 . ?
C32_1 H32C_1 0.9800 . ?
C33_1 C34_1 1.533(3) . ?
C33_1 C35_1 1.542(3) . ?
C33_1 C36_1 1.531(3) . ?
C34_1 H34A_1 0.9800 . ?
C34_1 H34B_1 0.9800 . ?
C34_1 H34C_1 0.9800 . ?
C35_1 H35A_1 0.9800 . ?
C35_1 H35B_1 0.9800 . ?
C35_1 H35C_1 0.9800 . ?
C36_1 H36A_1 0.9800 . ?
C36_1 H36B_1 0.9800 . ?
C36_1 H36C_1 0.9800 . ?
C37_1 C38_1 1.399(3) . ?
C37_1 C42_1 1.411(3) . ?
C38_1 C39_1 1.380(3) . ?
C39_1 C40_1 1.379(4) . ?
C40_1 C41_1 1.371(4) . ?
C41_1 C42_1 1.378(3) . ?
O1_2 C2_2 1.141(4) . ?
C1_2 H1A_2 0.9800 . ?
C1_2 H1B_2 0.9800 . ?
C1_2 H1C_2 0.9800 . ?
C1_2 C2_2 1.462(5) . ?
C2_2 C3_2 1.725(6) . ?
C3_2 H3A_2 0.9800 . ?
C3_2 H3B_2 0.9800 . ?
C3_2 H3C_2 0.9800 . ?

loop_
_geom_torsion_atom_site_label_1
_geom_torsion_atom_site_label_2
_geom_torsion_atom_site_label_3
_geom_torsion_atom_site_label_4
_geom_torsion
_geom_torsion_site_symmetry_1
_geom_torsion_site_symmetry_2
_geom_torsion_site_symmetry_3
_geom_torsion_site_symmetry_4
_geom_torsion_publ_flag
Mn1_1 O1_1 C24_1 C23_1 -15.7(3) . . . . ?
Mn1_1 O1_1 C24_1 C25_1 164.41(15) . . . . ?
Mn1_1 O2_1 C9_1 C8_1 -24.7(3) . . . . ?
Mn1_1 O2_1 C9_1 C10_1 157.25(15) . . . . ?
Mn1_1 O3_1 C37_1 C38_1 86.9(2) . . . . ?
Mn1_1 O3_1 C37_1 C42_1 -95.1(2) . . . . ?
Mn1_1 N1_1 C1_1 C2_1 169.80(15) . . . . ?
Mn1_1 N1_1 C1_1 C6_1 45.80(17) . . . . ?
Mn1_1 N1_1 C22_1 C23_1 0.7(3) . . . . ?
Mn1_1 N2_1 C6_1 C1_1 30.94(19) . . . . ?
Mn1_1 N2_1 C6_1 C5_1 155.25(15) . . . . ?
Mn1_1 N2_1 C7_1 C8_1 7.6(3) . . . . ?
F1_1 C38_1 C39_1 F2_1 -0.5(3) . . . . ?
F1_1 C38_1 C39_1 C40_1 178.2(2) . . . . ?
F2_1 C39_1 C40_1 F3_1 -0.7(4) . . . . ?
F2_1 C39_1 C40_1 C41_1 179.2(2) . . . . ?
F3_1 C40_1 C41_1 F4_1 -0.3(4) . . . . ?
F3_1 C40_1 C41_1 C42_1 180.0(2) . . . . ?
F4_1 C41_1 C42_1 F5_1 -0.7(3) . . . . ?
F4_1 C41_1 C42_1 C37_1 -179.0(2) . . . . ?
O1_1 Mn1_1 O2_1 C9_1 -166.02(17) . . . . ?
O1_1 C24_1 C25_1 C26_1 179.50(19) . . . . ?
O1_1 C24_1 C25_1 C33_1 -0.8(3) . . . . ?
O2_1 Mn1_1 O1_1 C24_1 -150.97(18) . . . . ?
O2_1 C9_1 C10_1 C11_1 -179.1(2) . . . . ?
O2_1 C9_1 C10_1 C18_1 2.0(3) . . . . ?
O3_1 Mn1_1 O1_1 C24_1 107.66(18) . . . . ?
O3_1 Mn1_1 O2_1 C9_1 -63.13(17) . . . . ?
O3_1 C37_1 C38_1 F1_1 0.5(3) . . . . ?
O3_1 C37_1 C38_1 C39_1 -179.5(2) . . . . ?
O3_1 C37_1 C42_1 F5_1 1.7(3) . . . . ?
O3_1 C37_1 C42_1 C41_1 -180.0(2) . . . . ?
N1_1 Mn1_1 O1_1 C24_1 17.55(18) . . . . ?
N1_1 Mn1_1 O2_1 C9_1 87.9(4) . . . . ?
N1_1 C1_1 C2_1 C3_1 -177.74(17) . . . . ?
N1_1 C1_1 C6_1 N2_1 -48.2(2) . . . . ?
N1_1 C1_1 C6_1 C5_1 -175.20(16) . . . . ?
N1_1 C22_1 C23_1 C24_1 6.4(3) . . . . ?
N1_1 C22_1 C23_1 C28_1 -174.0(2) . . . . ?
N2_1 Mn1_1 O1_1 C24_1 -49.1(3) . . . . ?
N2_1 Mn1_1 O2_1 C9_1 31.27(17) . . . . ?
N2_1 C7_1 C8_1 C9_1 8.8(3) . . . . ?
N2_1 C7_1 C8_1 C13_1 -172.2(2) . . . . ?
C1_1 N1_1 C22_1 C23_1 177.84(19) . . . . ?
C1_1 C2_1 C3_1 C4_1 56.0(2) . . . . ?
C2_1 C1_1 C6_1 N2_1 -175.31(16) . . . . ?
C2_1 C1_1 C6_1 C5_1 57.7(2) . . . . ?
C2_1 C3_1 C4_1 C5_1 -56.0(2) . . . . ?
C3_1 C4_1 C5_1 C6_1 54.9(2) . . . . ?
C4_1 C5_1 C6_1 N2_1 -176.91(18) . . . . ?
C4_1 C5_1 C6_1 C1_1 -55.4(2) . . . . ?
C6_1 N2_1 C7_1 C8_1 -179.97(19) . . . . ?
C6_1 C1_1 C2_1 C3_1 -56.7(2) . . . . ?
C7_1 N2_1 C6_1 C1_1 -142.18(19) . . . . ?
C7_1 N2_1 C6_1 C5_1 -17.9(3) . . . . ?
C7_1 C8_1 C9_1 O2_1 -0.8(3) . . . . ?
C7_1 C8_1 C9_1 C10_1 177.3(2) . . . . ?
C7_1 C8_1 C13_1 C12_1 -179.4(2) . . . . ?
C8_1 C9_1 C10_1 C11_1 2.8(3) . . . . ?
C8_1 C9_1 C10_1 C18_1 -176.11(19) . . . . ?
C9_1 C8_1 C13_1 C12_1 -0.4(3) . . . . ?
C9_1 C10_1 C11_1 C12_1 -2.1(3) . . . . ?
C9_1 C10_1 C18_1 C19_1 -59.8(3) . . . . ?
C9_1 C10_1 C18_1 C20_1 62.5(3) . . . . ?
C9_1 C10_1 C18_1 C21_1 -178.9(2) . . . . ?
C10_1 C11_1 C12_1 C13_1 0.1(4) . . . . ?
C10_1 C11_1 C12_1 C14_1 178.9(2) . . . . ?
C11_1 C10_1 C18_1 C19_1 121.3(2) . . . . ?
C11_1 C10_1 C18_1 C20_1 -116.4(2) . . . . ?
C11_1 C10_1 C18_1 C21_1 2.2(3) . . . . ?
C11_1 C12_1 C13_1 C8_1 1.2(3) . . . . ?
C11_1 C12_1 C14_1 C15_1 173.6(2) . . . . ?
C11_1 C12_1 C14_1 C16_1 -65.9(3) . . . . ?
C11_1 C12_1 C14_1 C17_1 53.9(3) . . . . ?
C13_1 C8_1 C9_1 O2_1 -179.8(2) . . . . ?
C13_1 C8_1 C9_1 C10_1 -1.7(3) . . . . ?
C13_1 C12_1 C14_1 C15_1 -7.7(4) . . . . ?
C13_1 C12_1 C14_1 C16_1 112.8(3) . . . . ?
C13_1 C12_1 C14_1 C17_1 -127.4(3) . . . . ?
C14_1 C12_1 C13_1 C8_1 -177.6(2) . . . . ?
C18_1 C10_1 C11_1 C12_1 176.8(2) . . . . ?
C22_1 N1_1 C1_1 C2_1 -7.8(3) . . . . ?
C22_1 N1_1 C1_1 C6_1 -131.8(2) . . . . ?
C22_1 C23_1 C24_1 O1_1 0.7(3) . . . . ?
C22_1 C23_1 C24_1 C25_1 -179.4(2) . . . . ?
C22_1 C23_1 C28_1 C27_1 178.9(2) . . . . ?
C23_1 C24_1 C25_1 C26_1 -0.4(3) . . . . ?
C23_1 C24_1 C25_1 C33_1 179.30(19) . . . . ?
C24_1 C23_1 C28_1 C27_1 -1.5(3) . . . . ?
C24_1 C25_1 C26_1 C27_1 0.3(3) . . . . ?
C24_1 C25_1 C33_1 C34_1 -178.8(2) . . . . ?
C24_1 C25_1 C33_1 C35_1 61.8(3) . . . . ?
C24_1 C25_1 C33_1 C36_1 -59.3(3) . . . . ?
C25_1 C26_1 C27_1 C28_1 -0.8(3) . . . . ?
C25_1 C26_1 C27_1 C29_1 -178.0(2) . . . . ?
C26_1 C25_1 C33_1 C34_1 0.8(3) . . . . ?
C26_1 C25_1 C33_1 C35_1 -118.5(2) . . . . ?
C26_1 C25_1 C33_1 C36_1 120.4(2) . . . . ?
C26_1 C27_1 C28_1 C23_1 1.3(3) . . . . ?
C26_1 C27_1 C29_1 C30_1 86.7(2) . . . . ?
C26_1 C27_1 C29_1 C31_1 -152.5(2) . . . . ?
C26_1 C27_1 C29_1 C32_1 -33.2(3) . . . . ?
C28_1 C23_1 C24_1 O1_1 -178.90(19) . . . . ?
C28_1 C23_1 C24_1 C25_1 1.0(3) . . . . ?
C28_1 C27_1 C29_1 C30_1 -90.3(3) . . . . ?
C28_1 C27_1 C29_1 C31_1 30.4(3) . . . . ?
C28_1 C27_1 C29_1 C32_1 149.8(2) . . . . ?
C29_1 C27_1 C28_1 C23_1 178.5(2) . . . . ?
C33_1 C25_1 C26_1 C27_1 -179.4(2) . . . . ?
C37_1 C38_1 C39_1 F2_1 179.5(2) . . . . ?
C37_1 C38_1 C39_1 C40_1 -1.8(4) . . . . ?
C38_1 C37_1 C42_1 F5_1 179.84(19) . . . . ?
C38_1 C37_1 C42_1 C41_1 -1.8(3) . . . . ?
C38_1 C39_1 C40_1 F3_1 -179.4(2) . . . . ?
C38_1 C39_1 C40_1 C41_1 0.5(4) . . . . ?
C39_1 C40_1 C41_1 F4_1 179.7(2) . . . . ?
C39_1 C40_1 C41_1 C42_1 0.0(4) . . . . ?
C40_1 C41_1 C42_1 F5_1 179.0(2) . . . . ?
C40_1 C41_1 C42_1 C37_1 0.7(4) . . . . ?
C42_1 C37_1 C38_1 F1_1 -177.64(18) . . . . ?
C42_1 C37_1 C38_1 C39_1 2.4(3) . . . . ?

loop_
_smtbx_masks_void_nr
_smtbx_masks_void_average_x
_smtbx_masks_void_average_y
_smtbx_masks_void_average_z
_smtbx_masks_void_volume
_smtbx_masks_void_count_electrons
_smtbx_masks_void_content
1 0.000 0.000 0.000 257.1 18.9 '2 H2O'
2 0.441 0.857 0.551 19.4 0.4 ?
3 0.559 0.143 0.449 19.4 0.4 ?
